data_4086676
loop_
_publ_author_name
'Frasco, Daniel A.'
'Mukherjee, Sriparna'
'Sommer, Roger D.'
'Perry, Cody M.'
'Lambic, Nikola S.'
'Abboud, Khalil A.'
'Jakubikova, Elena'
'Ison, Elon A.'

_publ_section_title
;
 Nondirected C--H Activation of Arenes with Cp*Ir(III) Acetate Complexes:
 An Experimental and Computational Study
;
_journal_issue 15
_journal_name_full Organometallics
_journal_page_first 2435
_journal_paper_doi 10.1021/acs.organomet.6b00308
_journal_volume 35
_journal_year 2016
_chemical_formula_moiety 'C22 H39 Ir O5 S'
_chemical_formula_sum 'C22 H39 Ir O5 S'
_chemical_formula_weight 607.79
_space_group_crystal_system triclinic
_space_group_IT_number 2
_space_group_name_Hall '-P 1'
_space_group_name_H-M_alt 'P -1'
_symmetry_space_group_name_Hall '-P 1'
_symmetry_space_group_name_H-M 'P -1'
_atom_sites_solution_hydrogens geom
_cell_angle_alpha 85.124(2)
_cell_angle_beta 84.523(2)
_cell_angle_gamma 78.209(2)
_cell_formula_units_Z 2
_cell_length_a 8.8769(3)
_cell_length_b 9.5555(3)
_cell_length_c 14.9869(4)
_cell_measurement_reflns_used 239
_cell_measurement_temperature 110.(2)
_cell_measurement_theta_max 34.4950
_cell_measurement_theta_min 3.4678
_cell_volume 1235.93(7)
_computing_cell_refinement 'APEX2 v2014.1-1 (Bruker AXS)'
_computing_data_collection 'Bruker Instrument Service v2013.12.0.0'
_computing_data_reduction 'SAINT V8.34A (Bruker AXS Inc., 2013)'
_computing_structure_refinement 'SHELXL-2013 (Sheldrick, 2013)'
_diffrn_ambient_temperature 110.(2)
_diffrn_detector_area_resol_mean 8.3333
_diffrn_measured_fraction_theta_full 0.999
_diffrn_measured_fraction_theta_max 0.999
_diffrn_measurement_device_type 'Bruker-Nonius X8 Kappa APEX II'
_diffrn_measurement_method 'phi and omega scans'
_diffrn_radiation_monochromator graphite
_diffrn_radiation_type MoK\a
_diffrn_radiation_wavelength 0.71073
_diffrn_reflns_av_R_equivalents 0.0318
_diffrn_reflns_av_unetI/netI 0.0183
_diffrn_reflns_limit_h_max 14
_diffrn_reflns_limit_h_min -14
_diffrn_reflns_limit_k_max 15
_diffrn_reflns_limit_k_min -15
_diffrn_reflns_limit_l_max 24
_diffrn_reflns_limit_l_min -24
_diffrn_reflns_number 105563
_diffrn_reflns_theta_full 36.38
_diffrn_reflns_theta_max 36.38
_diffrn_reflns_theta_min 2.18
_diffrn_source 'fine-focus sealed tube'
_exptl_absorpt_coefficient_mu 5.514
_exptl_absorpt_correction_T_max 0.50
_exptl_absorpt_correction_T_min 0.24
_exptl_absorpt_correction_type numerical
_exptl_absorpt_process_details 'SADABS V2012/1 (Bruker AXS Inc.)'
_exptl_crystal_colour yellow
_exptl_crystal_density_diffrn 1.633
_exptl_crystal_density_method 'not measured'
_exptl_crystal_description plate
_exptl_crystal_F_000 608
_exptl_crystal_size_max 0.336
_exptl_crystal_size_mid 0.314
_exptl_crystal_size_min 0.144
_refine_diff_density_max 0.980
_refine_diff_density_min -0.715
_refine_ls_extinction_method none
_refine_ls_goodness_of_fit_ref 1.062
_refine_ls_hydrogen_treatment constr
_refine_ls_matrix_type full
_refine_ls_number_parameters 306
_refine_ls_number_reflns 12020
_refine_ls_number_restraints 27
_refine_ls_restrained_S_all 1.067
_refine_ls_R_factor_all 0.0165
_refine_ls_R_factor_gt 0.0145
_refine_ls_shift/su_max 0.007
_refine_ls_shift/su_mean 0.000
_refine_ls_structure_factor_coef Fsqd
_refine_ls_weighting_details
;
w=1/[\s^2^(Fo^2^)+(0.0139P)^2^+0.4109P]
where P=(Fo^2^+2Fc^2^)/3
;
_refine_ls_weighting_scheme calc
_refine_ls_wR_factor_gt 0.0315
_refine_ls_wR_factor_ref 0.0319
_reflns_number_gt 11385
_reflns_number_total 12020
_reflns_threshold_expression 'I > 2\s(I)'
_cod_data_source_file om6b00308_si_003.cif
_cod_data_source_block I
_cod_database_code 4086676

loop_
_space_group_symop_operation_xyz
'x, y, z'
'-x, -y, -z'

loop_
_atom_site_type_symbol
_atom_site_label
_atom_site_fract_x
_atom_site_fract_y
_atom_site_fract_z
_atom_site_U_iso_or_equiv
_atom_site_adp_type
_atom_site_calc_flag
_atom_site_refinement_flags_adp
_atom_site_refinement_flags_occupancy
_atom_site_refinement_flags_posn
_atom_site_occupancy
_atom_site_disorder_assembly
_atom_site_disorder_group
Ir Ir1 0.75566(2) 0.52163(2) 0.72757(2) 0.00872(10) Uani d . . . 1.0 . .
S S1 0.57667(3) 0.41233(3) 0.81274(2) 0.01269(4) Uani d . . . 1.0 . .
O O1 0.52442(11) 0.30187(10) 0.76711(6) 0.02085(18) Uani d . . . 1.0 . .
O O2 0.60808(9) 0.71955(9) 0.73190(5) 0.01309(14) Uani d . . . 1.0 . .
O O3 0.42409(10) 0.66940(10) 0.65365(6) 0.01722(16) Uani d . . . 1.0 . .
O O4 0.84554(9) 0.60815(10) 0.83068(6) 0.01539(15) Uani d . . . 1.0 . .
O O5 0.65023(11) 0.65011(11) 0.93745(6) 0.02211(19) Uani d . . . 1.0 . .
C C1 0.87878(13) 0.32933(13) 0.66541(8) 0.01521(19) Uani d . . . 1.0 . .
C C2 0.98573(13) 0.41445(14) 0.68316(8) 0.0178(2) Uani d . . . 1.0 . .
C C3 0.94824(13) 0.55168(14) 0.63259(8) 0.0167(2) Uani d . . . 1.0 . .
C C4 0.81862(13) 0.54856(13) 0.58334(7) 0.01478(19) Uani d . . . 1.0 . .
C C5 0.77137(12) 0.41392(12) 0.60457(7) 0.01268(18) Uani d . . . 1.0 . .
C C6 0.87995(16) 0.17652(14) 0.69722(10) 0.0236(2) Uani d . . . 1.0 . .
H H6A 0.923 0.1145 0.6484 0.035 Uiso calc U . R 1.0 . .
H H6B 0.7742 0.1645 0.7157 0.035 Uiso calc U . R 1.0 . .
H H6C 0.9434 0.1504 0.7484 0.035 Uiso calc U . R 1.0 . .
C C7 1.11538(15) 0.37343(19) 0.74315(11) 0.0298(3) Uani d . . . 1.0 . .
H H7A 1.1063 0.2838 0.7782 0.045 Uiso calc U . R 1.0 . .
H H7B 1.1105 0.4494 0.784 0.045 Uiso calc U . R 1.0 . .
H H7C 1.2141 0.3603 0.7065 0.045 Uiso calc U . R 1.0 . .
C C8 1.03402(18) 0.67132(18) 0.63114(11) 0.0311(3) Uani d . . . 1.0 . .
H H8A 0.9746 0.7582 0.602 0.047 Uiso calc U . R 1.0 . .
H H8B 1.1348 0.645 0.5976 0.047 Uiso calc U . R 1.0 . .
H H8C 1.0488 0.6892 0.6928 0.047 Uiso calc U . R 1.0 . .
C C9 0.74403(17) 0.66681(15) 0.52100(8) 0.0230(2) Uani d . . . 1.0 . .
H H9A 0.7978 0.658 0.4609 0.035 Uiso calc U . R 1.0 . .
H H9B 0.7496 0.7592 0.5429 0.035 Uiso calc U . R 1.0 . .
H H9C 0.6357 0.6609 0.5182 0.035 Uiso calc U . R 1.0 . .
C C10 0.64416(14) 0.36465(14) 0.56521(8) 0.0181(2) Uani d . . . 1.0 . .
H H10A 0.5507 0.4397 0.5685 0.027 Uiso calc U . R 1.0 . .
H H10B 0.6235 0.2773 0.599 0.027 Uiso calc U . R 1.0 . .
H H10C 0.675 0.3447 0.5023 0.027 Uiso calc U . R 1.0 . .
C C11 0.65287(16) 0.32657(15) 0.91354(8) 0.0203(2) Uani d . . . 1.0 . .
H H11A 0.574 0.2832 0.9494 0.03 Uiso calc U . R 1.0 . .
H H11B 0.6834 0.3974 0.9481 0.03 Uiso calc U . R 1.0 . .
H H11C 0.7432 0.2519 0.8986 0.03 Uiso calc U . R 1.0 . .
C C12 0.40808(13) 0.52946(14) 0.85550(8) 0.0170(2) Uani d . . . 1.0 . .
H H12A 0.3432 0.5684 0.8063 0.025 Uiso calc U . R 1.0 . .
H H12B 0.4377 0.6082 0.883 0.025 Uiso calc U . R 1.0 . .
H H12C 0.3504 0.4764 0.9007 0.025 Uiso calc U . R 1.0 . .
C C13 0.48237(12) 0.75328(12) 0.69037(7) 0.01200(17) Uani d . . . 1.0 . .
C C14 0.40950(13) 0.91364(13) 0.69262(8) 0.0162(2) Uani d . . . 1.0 . .
C C15 0.52840(18) 1.00208(16) 0.65423(13) 0.0324(3) Uani d . . . 1.0 . .
H H15A 0.5567 0.9835 0.5909 0.049 Uiso calc U . R 1.0 . .
H H15B 0.6205 0.9754 0.6879 0.049 Uiso calc U . R 1.0 . .
H H15C 0.4844 1.1041 0.6592 0.049 Uiso calc U . R 1.0 . .
C C16 0.3624(3) 0.94692(19) 0.79049(11) 0.0429(5) Uani d . . . 1.0 . .
H H16A 0.4522 0.9167 0.8259 0.064 Uiso calc U . R 1.0 . .
H H16B 0.2811 0.8952 0.8144 0.064 Uiso calc U . R 1.0 . .
H H16C 0.3239 1.0502 0.7939 0.064 Uiso calc U . R 1.0 . .
C C17 0.27065(17) 0.95067(16) 0.63707(13) 0.0320(3) Uani d . . . 1.0 . .
H H17A 0.2304 1.0542 0.6354 0.048 Uiso calc U . R 1.0 . .
H H17B 0.1903 0.9 0.6642 0.048 Uiso calc U . R 1.0 . .
H H17C 0.3016 0.9217 0.5758 0.048 Uiso calc U . R 1.0 . .
C C18 0.77362(13) 0.67053(13) 0.90027(7) 0.01347(18) Uani d . . . 1.0 . .
C C19 0.85759(14) 0.77788(14) 0.93580(8) 0.0169(2) Uani d U . . 1.0 . .
C C20 1.0172(3) 0.7058(3) 0.9568(2) 0.0442(8) Uani d . P D 0.740(4) A 1
H H20A 1.0117 0.633 1.0066 0.066 Uiso calc U P R 0.740(4) A 1
H H20B 1.0724 0.7771 0.974 0.066 Uiso calc U P R 0.740(4) A 1
H H20C 1.0721 0.6601 0.9037 0.066 Uiso calc U P R 0.740(4) A 1
C C21 0.7644(3) 0.8456(3) 1.01787(16) 0.0404(7) Uani d . P D 0.740(4) A 1
H H21A 0.662 0.8951 1.0012 0.061 Uiso calc U P R 0.740(4) A 1
H H21B 0.8181 0.9144 1.0395 0.061 Uiso calc U P R 0.740(4) A 1
H H21C 0.7534 0.7706 1.0655 0.061 Uiso calc U P R 0.740(4) A 1
C C22 0.8639(3) 0.8988(2) 0.86174(15) 0.0325(5) Uani d . P D 0.740(4) A 1
H H22A 0.9244 0.8593 0.8082 0.049 Uiso calc U P R 0.740(4) A 1
H H22B 0.9125 0.9716 0.8832 0.049 Uiso calc U P R 0.740(4) A 1
H H22C 0.7588 0.9425 0.8466 0.049 Uiso calc U P R 0.740(4) A 1
C C20A 1.0270(10) 0.7628(13) 0.8964(6) 0.064(3) Uani d U P D 0.260(4) A 2
H H20D 1.0783 0.6617 0.901 0.096 Uiso calc U P R 0.260(4) A 2
H H20E 1.0807 0.8186 0.93 0.096 Uiso calc U P R 0.260(4) A 2
H H20F 1.0294 0.7985 0.8331 0.096 Uiso calc U P R 0.260(4) A 2
C C21A 0.8658(9) 0.7435(8) 1.0394(4) 0.0352(16) Uani d U P D 0.260(4) A 2
H H21D 0.7622 0.7401 1.0676 0.053 Uiso calc U P R 0.260(4) A 2
H H21E 0.9059 0.8183 1.0649 0.053 Uiso calc U P R 0.260(4) A 2
H H21F 0.9344 0.6506 1.0505 0.053 Uiso calc U P R 0.260(4) A 2
C C22A 0.7677(13) 0.9223(8) 0.9229(8) 0.065(3) Uani d U P D 0.260(4) A 2
H H22D 0.777 0.9549 0.8592 0.098 Uiso calc U P R 0.260(4) A 2
H H22E 0.8064 0.9868 0.9585 0.098 Uiso calc U P R 0.260(4) A 2
H H22F 0.659 0.9226 0.9423 0.098 Uiso calc U P R 0.260(4) A 2

loop_
_atom_site_aniso_label
_atom_site_aniso_U_11
_atom_site_aniso_U_22
_atom_site_aniso_U_33
_atom_site_aniso_U_12
_atom_site_aniso_U_13
_atom_site_aniso_U_23
Ir1 0.00719(2) 0.01096(2) 0.00837(2) -0.00191(10) -0.00034(10) -0.00279(10)
S1 0.01325(10) 0.01459(12) 0.01144(10) -0.00590(9) 0.00073(8) -0.00199(9)
O1 0.0249(4) 0.0212(4) 0.0208(4) -0.0140(4) 0.0017(3) -0.0070(3)
O2 0.0118(3) 0.0129(4) 0.0144(3) -0.0003(3) -0.0023(3) -0.0036(3)
O3 0.0166(4) 0.0155(4) 0.0208(4) -0.0028(3) -0.0057(3) -0.0040(3)
O4 0.0120(3) 0.0221(4) 0.0135(3) -0.0033(3) -0.0020(3) -0.0083(3)
O5 0.0220(4) 0.0306(5) 0.0171(4) -0.0135(4) 0.0050(3) -0.0081(4)
C1 0.0123(4) 0.0165(5) 0.0163(5) 0.0005(4) -0.0007(3) -0.0069(4)
C2 0.0090(4) 0.0238(6) 0.0207(5) -0.0001(4) -0.0006(4) -0.0107(4)
C3 0.0115(4) 0.0233(6) 0.0170(5) -0.0079(4) 0.0065(4) -0.0093(4)
C4 0.0158(4) 0.0186(5) 0.0103(4) -0.0049(4) 0.0041(3) -0.0046(4)
C5 0.0120(4) 0.0158(5) 0.0105(4) -0.0024(4) 0.0004(3) -0.0051(3)
C6 0.0244(6) 0.0143(5) 0.0300(6) 0.0027(4) -0.0041(5) -0.0040(5)
C7 0.0140(5) 0.0397(8) 0.0356(7) 0.0046(5) -0.0102(5) -0.0175(6)
C8 0.0261(6) 0.0367(8) 0.0364(8) -0.0215(6) 0.0151(6) -0.0178(6)
C9 0.0304(6) 0.0238(6) 0.0129(5) -0.0041(5) 0.0035(4) 0.0016(4)
C10 0.0180(5) 0.0231(6) 0.0159(5) -0.0068(4) -0.0030(4) -0.0078(4)
C11 0.0238(6) 0.0213(6) 0.0153(5) -0.0053(5) -0.0011(4) 0.0024(4)
C12 0.0129(4) 0.0224(6) 0.0160(5) -0.0055(4) 0.0024(4) -0.0021(4)
C13 0.0110(4) 0.0125(4) 0.0121(4) -0.0015(3) 0.0003(3) -0.0019(3)
C14 0.0152(5) 0.0115(5) 0.0209(5) -0.0001(4) -0.0014(4) -0.0023(4)
C15 0.0249(6) 0.0156(6) 0.0573(10) -0.0072(5) -0.0024(6) 0.0009(6)
C16 0.0611(12) 0.0281(8) 0.0270(7) 0.0183(8) 0.0064(7) -0.0081(6)
C17 0.0234(6) 0.0168(6) 0.0562(10) 0.0010(5) -0.0187(6) 0.0007(6)
C18 0.0157(4) 0.0158(5) 0.0100(4) -0.0046(4) -0.0022(3) -0.0022(3)
C19 0.0216(5) 0.0188(5) 0.0130(4) -0.0088(4) -0.0024(4) -0.0038(4)
C20 0.0324(11) 0.0286(11) 0.078(2) -0.0053(9) -0.0344(13) -0.0092(12)
C21 0.0552(15) 0.0460(15) 0.0288(10) -0.0289(12) 0.0120(10) -0.0240(10)
C22 0.0523(14) 0.0256(10) 0.0259(9) -0.0215(10) -0.0105(9) 0.0038(8)
C20A 0.049(4) 0.115(7) 0.049(4) -0.059(4) 0.023(3) -0.049(5)
C21A 0.051(4) 0.047(4) 0.018(2) -0.031(3) -0.007(2) -0.008(2)
C22A 0.090(6) 0.026(3) 0.092(6) -0.018(3) -0.057(5) 0.001(3)

loop_
_atom_type_symbol
_atom_type_description
_atom_type_scat_dispersion_real
_atom_type_scat_dispersion_imag
_atom_type_scat_source
C C 0.0033 0.0016 'International Tables Vol C Tables 4.2.6.8 and 6.1.1.4'
H H 0.0000 0.0000 'International Tables Vol C Tables 4.2.6.8 and 6.1.1.4'
O O 0.0106 0.0060 'International Tables Vol C Tables 4.2.6.8 and 6.1.1.4'
S S 0.1246 0.1234 'International Tables Vol C Tables 4.2.6.8 and 6.1.1.4'
Ir Ir -1.4442 7.9887 'International Tables Vol C Tables 4.2.6.8 and 6.1.1.4'

loop_
_geom_angle_atom_site_label_1
_geom_angle_atom_site_label_2
_geom_angle_atom_site_label_3
_geom_angle
O2 Ir1 O4 79.82(3)
O2 Ir1 C2 143.79(4)
O4 Ir1 C2 89.98(4)
O2 Ir1 C5 116.34(4)
O4 Ir1 C5 154.56(4)
C2 Ir1 C5 65.26(4)
O2 Ir1 C3 106.09(4)
O4 Ir1 C3 92.27(4)
C2 Ir1 C3 39.19(5)
C5 Ir1 C3 65.12(4)
O2 Ir1 C1 155.43(4)
O4 Ir1 C1 121.95(4)
C2 Ir1 C1 38.45(4)
C5 Ir1 C1 39.22(4)
C3 Ir1 C1 65.01(5)
O2 Ir1 C4 93.94(4)
O4 Ir1 C4 126.61(4)
C2 Ir1 C4 64.64(5)
C5 Ir1 C4 38.48(4)
C3 Ir1 C4 38.38(4)
C1 Ir1 C4 64.55(5)
O2 Ir1 S1 91.38(2)
O4 Ir1 S1 99.28(2)
C2 Ir1 S1 124.67(4)
C5 Ir1 S1 99.77(3)
C3 Ir1 S1 160.57(3)
C1 Ir1 S1 95.57(3)
C4 Ir1 S1 134.03(3)
O1 S1 C12 106.88(6)
O1 S1 C11 106.55(6)
C12 S1 C11 101.51(6)
O1 S1 Ir1 114.33(4)
C12 S1 Ir1 115.59(4)
C11 S1 Ir1 110.87(4)
C13 O2 Ir1 123.53(7)
C18 O4 Ir1 129.21(7)
C2 C1 C5 108.06(11)
C2 C1 C6 127.19(11)
C5 C1 C6 124.63(11)
C2 C1 Ir1 70.33(6)
C5 C1 Ir1 70.19(6)
C6 C1 Ir1 128.26(9)
C1 C2 C3 108.25(10)
C1 C2 C7 127.26(13)
C3 C2 C7 124.49(12)
C1 C2 Ir1 71.21(6)
C3 C2 Ir1 70.69(6)
C7 C2 Ir1 123.74(9)
C4 C3 C2 107.46(10)
C4 C3 C8 127.08(13)
C2 C3 C8 125.44(12)
C4 C3 Ir1 71.56(6)
C2 C3 Ir1 70.12(6)
C8 C3 Ir1 125.01(8)
C3 C4 C5 108.91(11)
C3 C4 C9 125.43(11)
C5 C4 C9 125.65(11)
C3 C4 Ir1 70.06(6)
C5 C4 Ir1 69.96(6)
C9 C4 Ir1 125.50(8)
C4 C5 C1 107.26(10)
C4 C5 C10 126.30(11)
C1 C5 C10 126.24(11)
C4 C5 Ir1 71.57(6)
C1 C5 Ir1 70.59(6)
C10 C5 Ir1 127.12(8)
C1 C6 H6A 109.5
C1 C6 H6B 109.5
H6A C6 H6B 109.5
C1 C6 H6C 109.5
H6A C6 H6C 109.5
H6B C6 H6C 109.5
C2 C7 H7A 109.5
C2 C7 H7B 109.5
H7A C7 H7B 109.5
C2 C7 H7C 109.5
H7A C7 H7C 109.5
H7B C7 H7C 109.5
C3 C8 H8A 109.5
C3 C8 H8B 109.5
H8A C8 H8B 109.5
C3 C8 H8C 109.5
H8A C8 H8C 109.5
H8B C8 H8C 109.5
C4 C9 H9A 109.5
C4 C9 H9B 109.5
H9A C9 H9B 109.5
C4 C9 H9C 109.5
H9A C9 H9C 109.5
H9B C9 H9C 109.5
C5 C10 H10A 109.5
C5 C10 H10B 109.5
H10A C10 H10B 109.5
C5 C10 H10C 109.5
H10A C10 H10C 109.5
H10B C10 H10C 109.5
S1 C11 H11A 109.5
S1 C11 H11B 109.5
H11A C11 H11B 109.5
S1 C11 H11C 109.5
H11A C11 H11C 109.5
H11B C11 H11C 109.5
S1 C12 H12A 109.5
S1 C12 H12B 109.5
H12A C12 H12B 109.5
S1 C12 H12C 109.5
H12A C12 H12C 109.5
H12B C12 H12C 109.5
O3 C13 O2 125.46(11)
O3 C13 C14 122.27(10)
O2 C13 C14 112.27(9)
C17 C14 C15 108.97(12)
C17 C14 C16 110.74(13)
C15 C14 C16 109.02(14)
C17 C14 C13 110.52(10)
C15 C14 C13 109.37(10)
C16 C14 C13 108.20(11)
C14 C15 H15A 109.5
C14 C15 H15B 109.5
H15A C15 H15B 109.5
C14 C15 H15C 109.5
H15A C15 H15C 109.5
H15B C15 H15C 109.5
C14 C16 H16A 109.5
C14 C16 H16B 109.5
H16A C16 H16B 109.5
C14 C16 H16C 109.5
H16A C16 H16C 109.5
H16B C16 H16C 109.5
C14 C17 H17A 109.5
C14 C17 H17B 109.5
H17A C17 H17B 109.5
C14 C17 H17C 109.5
H17A C17 H17C 109.5
H17B C17 H17C 109.5
O5 C18 O4 125.67(11)
O5 C18 C19 120.42(10)
O4 C18 C19 113.91(10)
C20 C19 C21 111.56(19)
C20 C19 C22 110.17(18)
C21 C19 C22 107.26(17)
C22A C19 C18 109.6(3)
C20 C19 C18 110.36(13)
C21 C19 C18 110.09(12)
C22 C19 C18 107.26(11)
C22A C19 C20A 113.3(7)
C18 C19 C20A 112.9(3)
C22A C19 C21A 107.1(5)
C18 C19 C21A 108.0(2)
C20A C19 C21A 105.5(5)
C19 C20 H20A 109.5
C19 C20 H20B 109.5
H20A C20 H20B 109.5
C19 C20 H20C 109.5
H20A C20 H20C 109.5
H20B C20 H20C 109.5
C19 C21 H21A 109.5
C19 C21 H21B 109.5
H21A C21 H21B 109.5
C19 C21 H21C 109.5
H21A C21 H21C 109.5
H21B C21 H21C 109.5
C19 C22 H22A 109.5
C19 C22 H22B 109.5
H22A C22 H22B 109.5
C19 C22 H22C 109.5
H22A C22 H22C 109.5
H22B C22 H22C 109.5
C19 C20A H20D 109.5
C19 C20A H20E 109.5
H20D C20A H20E 109.5
C19 C20A H20F 109.5
H20D C20A H20F 109.5
H20E C20A H20F 109.5
C19 C21A H21D 109.5
C19 C21A H21E 109.5
H21D C21A H21E 109.5
C19 C21A H21F 109.5
H21D C21A H21F 109.5
H21E C21A H21F 109.5
C19 C22A H22D 109.5
C19 C22A H22E 109.5
H22D C22A H22E 109.5
C19 C22A H22F 109.5
H22D C22A H22F 109.5
H22E C22A H22F 109.5

loop_
_geom_bond_atom_site_label_1
_geom_bond_atom_site_label_2
_geom_bond_distance
Ir1 O2 2.0710(8)
Ir1 O4 2.1048(8)
Ir1 C2 2.1597(11)
Ir1 C5 2.1659(10)
Ir1 C3 2.1674(11)
Ir1 C1 2.1713(11)
Ir1 C4 2.1873(11)
Ir1 S1 2.3041(3)
S1 O1 1.4767(9)
S1 C12 1.7769(12)
S1 C11 1.7803(13)
O2 C13 1.2993(13)
O3 C13 1.2295(14)
O4 C18 1.2938(13)
O5 C18 1.2251(14)
C1 C2 1.4263(17)
C1 C5 1.4558(16)
C1 C6 1.4953(18)
C2 C3 1.4510(19)
C2 C7 1.4965(18)
C3 C4 1.4316(17)
C3 C8 1.4952(18)
C4 C5 1.4345(16)
C4 C9 1.4904(18)
C5 C10 1.4955(16)
C6 H6A 0.98
C6 H6B 0.98
C6 H6C 0.98
C7 H7A 0.98
C7 H7B 0.98
C7 H7C 0.98
C8 H8A 0.98
C8 H8B 0.98
C8 H8C 0.98
C9 H9A 0.98
C9 H9B 0.98
C9 H9C 0.98
C10 H10A 0.98
C10 H10B 0.98
C10 H10C 0.98
C11 H11A 0.98
C11 H11B 0.98
C11 H11C 0.98
C12 H12A 0.98
C12 H12B 0.98
C12 H12C 0.98
C13 C14 1.5385(16)
C14 C17 1.5183(19)
C14 C15 1.5249(19)
C14 C16 1.528(2)
C15 H15A 0.98
C15 H15B 0.98
C15 H15C 0.98
C16 H16A 0.98
C16 H16B 0.98
C16 H16C 0.98
C17 H17A 0.98
C17 H17B 0.98
C17 H17C 0.98
C18 C19 1.5403(16)
C19 C22A 1.454(8)
C19 C20 1.494(3)
C19 C21 1.529(2)
C19 C22 1.538(2)
C19 C20A 1.545(7)
C19 C21A 1.565(6)
C20 H20A 0.98
C20 H20B 0.98
C20 H20C 0.98
C21 H21A 0.98
C21 H21B 0.98
C21 H21C 0.98
C22 H22A 0.98
C22 H22B 0.98
C22 H22C 0.98
C20A H20D 0.98
C20A H20E 0.98
C20A H20F 0.98
C21A H21D 0.98
C21A H21E 0.98
C21A H21F 0.98
C22A H22D 0.98
C22A H22E 0.98
C22A H22F 0.98

loop_
_geom_torsion_atom_site_label_1
_geom_torsion_atom_site_label_2
_geom_torsion_atom_site_label_3
_geom_torsion_atom_site_label_4
_geom_torsion
C5 C1 C2 C3 -1.00(12)
C6 C1 C2 C3 175.02(11)
Ir1 C1 C2 C3 -61.32(8)
C5 C1 C2 C7 178.90(12)
C6 C1 C2 C7 -5.1(2)
Ir1 C1 C2 C7 118.58(13)
C5 C1 C2 Ir1 60.32(7)
C6 C1 C2 Ir1 -123.65(12)
C1 C2 C3 C4 -0.55(12)
C7 C2 C3 C4 179.54(11)
Ir1 C2 C3 C4 -62.20(7)
C1 C2 C3 C8 -178.92(11)
C7 C2 C3 C8 1.18(19)
Ir1 C2 C3 C8 119.43(12)
C1 C2 C3 Ir1 61.65(8)
C7 C2 C3 Ir1 -118.25(12)
C2 C3 C4 C5 1.92(12)
C8 C3 C4 C5 -179.75(11)
Ir1 C3 C4 C5 -59.35(7)
C2 C3 C4 C9 -178.72(10)
C8 C3 C4 C9 -0.39(18)
Ir1 C3 C4 C9 120.01(11)
C2 C3 C4 Ir1 61.27(7)
C8 C3 C4 Ir1 -120.40(12)
C3 C4 C5 C1 -2.52(12)
C9 C4 C5 C1 178.12(10)
Ir1 C4 C5 C1 -61.94(7)
C3 C4 C5 C10 -177.60(10)
C9 C4 C5 C10 3.05(18)
Ir1 C4 C5 C10 122.99(11)
C3 C4 C5 Ir1 59.42(7)
C9 C4 C5 Ir1 -119.94(11)
C2 C1 C5 C4 2.16(12)
C6 C1 C5 C4 -173.99(11)
Ir1 C1 C5 C4 62.58(7)
C2 C1 C5 C10 177.24(10)
C6 C1 C5 C10 1.09(18)
Ir1 C1 C5 C10 -122.34(11)
C2 C1 C5 Ir1 -60.41(8)
C6 C1 C5 Ir1 123.44(12)
Ir1 O2 C13 O3 10.02(16)
Ir1 O2 C13 C14 -170.74(7)
O3 C13 C14 C17 -5.34(17)
O2 C13 C14 C17 175.40(11)
O3 C13 C14 C15 -125.30(13)
O2 C13 C14 C15 55.44(14)
O3 C13 C14 C16 116.07(15)
O2 C13 C14 C16 -63.19(15)
Ir1 O4 C18 O5 26.94(18)
Ir1 O4 C18 C19 -153.26(8)
O5 C18 C19 C22A -66.8(6)
O4 C18 C19 C22A 113.4(6)
O5 C18 C19 C20 123.54(19)
O4 C18 C19 C20 -56.3(2)
O5 C18 C19 C21 0.0(2)
O4 C18 C19 C21 -179.86(16)
O5 C18 C19 C22 -116.43(16)
O4 C18 C19 C22 63.76(16)
O5 C18 C19 C20A 165.9(6)
O4 C18 C19 C20A -14.0(6)
O5 C18 C19 C21A 49.6(4)
O4 C18 C19 C21A -130.3(3)
